data_7703730
loop_
_publ_author_name
'Lu, Hui-Shu'
'Han, Wang-Kang'
'Yan, Xiaodong'
'Xu, Ya-Xin'
'Zhang, Hai-Xia'
'Li, Tao'
'Gong, Yu'
'Hu, Qing-Tao'
'Gu, Zhi-Guo'

_publ_section_title
;
 Supramolecular assemblies based on Fe<sub>8</sub>L<sub>12</sub> cubic
 metal-organic cages: synergistic adsorption and spin-crossover
 properties.
;
_journal_issue 14
_journal_name_full 'Dalton transactions (Cambridge, England : 2003)'
_journal_page_first 4220
_journal_page_last 4224
_journal_paper_doi 10.1039/d0dt00353k
_journal_volume 49
_journal_year 2020
_chemical_absolute_configuration rmad
_chemical_formula_moiety 'C444 H504 Fe8 N72 O48, 4(C F3 O3 S) [+ anion] [+ solvent]'
_chemical_formula_sum 'C448 H504 F12 Fe8 N72 O60 S4'
_chemical_formula_weight 8660.24
_space_group_crystal_system tetragonal
_space_group_IT_number 97
_space_group_name_Hall 'I 4 2'
_space_group_name_H-M_alt 'I 4 2 2'
_atom_sites_solution_hydrogens geom
_audit_creation_method SHELXL-2014/7
_audit_update_record
;
2019-09-12 deposited with the CCDC.	2020-03-11 downloaded from the CCDC.
;
_cell_angle_alpha 90
_cell_angle_beta 90
_cell_angle_gamma 90
_cell_formula_units_Z 2
_cell_length_a 35.1488(12)
_cell_length_b 35.1488(12)
_cell_length_c 25.6895(18)
_cell_measurement_reflns_used 9922
_cell_measurement_temperature 173(2)
_cell_measurement_theta_max 23.33
_cell_measurement_theta_min 2.95
_cell_volume 31738(3)
_computing_cell_refinement 'SAINT (Bruker, 2016)'
_computing_data_collection 'APEX3 (Bruker, 2016)'
_computing_data_reduction SAINT
_computing_molecular_graphics 'Diamond 3'
_computing_publication_material 'Diamond 3'
_computing_structure_refinement 'SHELXL-2014/7 (Sheldrick, 2014)'
_computing_structure_solution 'SHELXS-2014/7 (Sheldrick, 2014)'
_diffrn_ambient_temperature 173(2)
_diffrn_measured_fraction_theta_full 0.986
_diffrn_measured_fraction_theta_max 0.986
_diffrn_measurement_device_type 'PHOTON 100 CMOS detector'
_diffrn_measurement_method 'omega scan'
_diffrn_radiation_type MoK\a
_diffrn_radiation_wavelength 0.71073
_diffrn_reflns_av_R_equivalents 0.1485
_diffrn_reflns_av_unetI/netI 0.1173
_diffrn_reflns_Laue_measured_fraction_full 0.986
_diffrn_reflns_Laue_measured_fraction_max 0.986
_diffrn_reflns_limit_h_max 38
_diffrn_reflns_limit_h_min -35
_diffrn_reflns_limit_k_max 39
_diffrn_reflns_limit_k_min -39
_diffrn_reflns_limit_l_max 28
_diffrn_reflns_limit_l_min -27
_diffrn_reflns_number 54857
_diffrn_reflns_point_group_measured_fraction_full 0.985
_diffrn_reflns_point_group_measured_fraction_max 0.985
_diffrn_reflns_theta_full 23.358
_diffrn_reflns_theta_max 23.358
_diffrn_reflns_theta_min 2.946
_diffrn_source 'sealed tube'
_exptl_absorpt_coefficient_mu 0.249
_exptl_absorpt_correction_T_max 0.7449
_exptl_absorpt_correction_T_min 0.4174
_exptl_absorpt_correction_type multi-scan
_exptl_absorpt_process_details 'SADABS (Bruker, 2014)'
_exptl_crystal_colour purple
_exptl_crystal_density_diffrn 0.906
_exptl_crystal_description column
_exptl_crystal_F_000 9112
_exptl_crystal_size_max 0.600
_exptl_crystal_size_mid 0.250
_exptl_crystal_size_min 0.130
_refine_diff_density_max 1.105
_refine_diff_density_min -0.677
_refine_diff_density_rms 0.096
_refine_ls_abs_structure_details
;
 Flack x determined using 1828 quotients [(I+)-(I-)]/[(I+)+(I-)]
 (Parsons, Flack and Wagner, Acta Cryst. B69 (2013) 249-259).
;
_refine_ls_abs_structure_Flack 0.11(2)
_refine_ls_extinction_method none
_refine_ls_goodness_of_fit_ref 1.198
_refine_ls_hydrogen_treatment constr
_refine_ls_matrix_type full
_refine_ls_number_parameters 900
_refine_ls_number_reflns 11409
_refine_ls_number_restraints 1878
_refine_ls_restrained_S_all 1.129
_refine_ls_R_factor_all 0.2017
_refine_ls_R_factor_gt 0.1143
_refine_ls_shift/su_max 0.002
_refine_ls_shift/su_mean 0.000
_refine_ls_structure_factor_coef Fsqd
_refine_ls_weighting_details 'w=1/[\s^2^(Fo^2^)+(0.1428P)^2^+133.5132P] where P=(Fo^2^+2Fc^2^)/3'
_refine_ls_weighting_scheme calc
_refine_ls_wR_factor_gt 0.2729
_refine_ls_wR_factor_ref 0.3492
_reflns_Friedel_coverage 0.830
_reflns_Friedel_fraction_full 0.983
_reflns_Friedel_fraction_max 0.983
_reflns_number_gt 6365
_reflns_number_total 11409
_reflns_threshold_expression 'I > 2\s(I)'
_cod_data_source_file d0dt00353k2.cif
_cod_data_source_block 2_sq
_cod_depositor_comments 'Adding full bibliography for 7703729--7703730.cif.'
_cod_database_code 7703730
_shelx_shelxl_version_number 2014/7
_shelx_space_group_comment
;
The symmetry employed for this shelxl refinement is uniquely defined
by the following loop, which should always be used as a source of
symmetry information in preference to the above space-group names.
They are only intended as comments.
;
_shelx_estimated_absorpt_t_min 0.865
_shelx_estimated_absorpt_t_max 0.968

loop_
_space_group_symop_operation_xyz
'x, y, z'
'-y, x, z'
'-x, -y, z'
'y, -x, z'
'x, -y, -z'
'y, x, -z'
'-x, y, -z'
'-y, -x, -z'
'x+1/2, y+1/2, z+1/2'
'-y+1/2, x+1/2, z+1/2'
'-x+1/2, -y+1/2, z+1/2'
'y+1/2, -x+1/2, z+1/2'
'x+1/2, -y+1/2, -z+1/2'
'y+1/2, x+1/2, -z+1/2'
'-x+1/2, y+1/2, -z+1/2'
'-y+1/2, -x+1/2, -z+1/2'

loop_
_atom_site_label
_atom_site_type_symbol
_atom_site_fract_x
_atom_site_fract_y
_atom_site_fract_z
_atom_site_U_iso_or_equiv
_atom_site_adp_type
_atom_site_occupancy
_atom_site_site_symmetry_order
_atom_site_calc_flag
_atom_site_refinement_flags_posn
_atom_site_refinement_flags_adp
_atom_site_refinement_flags_occupancy
_atom_site_disorder_assembly
_atom_site_disorder_group
C1A C 0.2709(7) 1.0000 0.5000 0.073(6) Uani 1 2 d DS TU P . .
H1A H 0.2979 1.0000 0.5000 0.088 Uiso 1 2 calc R U P . .
C2A C 0.1950(7) 1.0000 0.5000 0.068(6) Uani 1 2 d DS TU P . .
C3A C 0.1526(7) 1.0000 0.5000 0.089(8) Uani 1 2 d DS TU P . .
H3A1 H 0.1433 1.0245 0.5131 0.134 Uiso 0.5 1 calc R U P . .
H3A2 H 0.1433 0.9961 0.4644 0.134 Uiso 0.5 1 calc R U P . .
H3A3 H 0.1433 0.9795 0.5224 0.134 Uiso 0.5 1 calc R U P . .
C4A C 0.2140(5) 0.9693(4) 0.4835(6) 0.064(5) Uani 1 1 d D U . . .
H4A H 0.2001 0.9474 0.4729 0.077 Uiso 1 1 calc R U . . .
C5A C 0.2529(5) 0.9684(4) 0.4816(7) 0.068(5) Uani 1 1 d D U . . .
C6A C 0.2601(9) 0.9004(5) 0.4637(8) 0.097(8) Uani 1 1 d . . . . .
H6A1 H 0.2747 0.8824 0.4856 0.116 Uiso 1 1 calc R U . . .
H6A2 H 0.2333 0.9006 0.4755 0.116 Uiso 1 1 calc R U . . .
C7A C 0.2628(7) 0.8898(6) 0.4074(8) 0.090(7) Uani 1 1 d . . . . .
H7A1 H 0.2896 0.8924 0.3964 0.108 Uiso 1 1 calc R U . . .
H7A2 H 0.2559 0.8626 0.4039 0.108 Uiso 1 1 calc R U . . .
C8A C 0.2509(5) 0.9433(5) 0.3416(8) 0.067(6) Uani 1 1 d . . . . .
C9A C 0.2000(5) 0.9099(5) 0.3657(7) 0.060(4) Uani 1 1 d . . . . .
H9A H 0.1828 0.8928 0.3822 0.073 Uiso 1 1 calc R U . . .
C10A C 0.1915(4) 0.9366(5) 0.3328(7) 0.053(5) Uani 1 1 d . . . . .
H10A H 0.1665 0.9413 0.3205 0.063 Uiso 1 1 calc R U . . .
C11A C 0.2882(5) 0.9570(6) 0.3335(6) 0.060(5) Uani 1 1 d . . . . .
H11A H 0.3107 0.9468 0.3484 0.073 Uiso 1 1 calc R U . . .
C1B C 0.1334(5) 0.8621(4) 0.2370(6) 0.066(4) Uani 1 1 d D U . . .
H1B H 0.1439 0.8474 0.2094 0.079 Uiso 1 1 calc R U . . .
C2B C 0.0967(5) 0.9014(5) 0.3142(6) 0.062(4) Uani 1 1 d D U . . .
C3B C 0.0787(6) 0.9245(6) 0.3569(9) 0.095(6) Uani 1 1 d . U . . .
H3B1 H 0.0783 0.9096 0.3891 0.143 Uiso 1 1 calc R U . . .
H3B2 H 0.0935 0.9478 0.3623 0.143 Uiso 1 1 calc R U . . .
H3B3 H 0.0526 0.9312 0.3470 0.143 Uiso 1 1 calc R U . . .
C4B C 0.0997(5) 0.9172(5) 0.2670(7) 0.068(5) Uani 1 1 d D U . . .
H4B H 0.0896 0.9419 0.2614 0.081 Uiso 1 1 calc R U . . .
C5B C 0.1178(5) 0.8980(5) 0.2249(7) 0.074(5) Uani 1 1 d D U . . .
C6B C 0.1003(7) 0.9407(8) 0.1554(8) 0.105(9) Uani 1 1 d . . . . .
H6B1 H 0.0865 0.9316 0.1242 0.126 Uiso 1 1 calc R U . . .
H6B2 H 0.0812 0.9479 0.1820 0.126 Uiso 1 1 calc R U . . .
C7B C 0.1231(6) 0.9746(6) 0.1414(7) 0.071(5) Uani 1 1 d . . . . .
H7B1 H 0.1430 0.9670 0.1162 0.085 Uiso 1 1 calc R U . . .
H7B2 H 0.1064 0.9935 0.1242 0.085 Uiso 1 1 calc R U . . .
C8B C 0.1790(5) 0.9840(4) 0.2040(5) 0.052(4) Uani 1 1 d . U . . .
C9B C 0.1237(6) 1.0146(5) 0.2184(8) 0.073(6) Uani 1 1 d . . . . .
H9B H 0.0981 1.0232 0.2174 0.088 Uiso 1 1 calc R U . . .
C10B C 0.1515(5) 1.0239(4) 0.2555(7) 0.053(4) Uani 1 1 d . . . . .
H10B H 0.1482 1.0408 0.2839 0.063 Uiso 1 1 calc R U . . .
C11B C 0.2095(5) 0.9606(4) 0.1838(7) 0.060(5) Uani 1 1 d . . . . .
H11B H 0.2078 0.9450 0.1537 0.072 Uiso 1 1 calc R U . . .
C12B C 0.2717(5) 0.9378(5) 0.1970(9) 0.077(6) Uani 1 1 d . . . . .
H12B H 0.2954 0.9525 0.2049 0.092 Uiso 1 1 calc R U . . .
C13B C 0.2747(7) 0.8403(5) 0.2968(9) 0.081(7) Uani 1 1 d . . . . .
C14B C 0.3076(5) 0.8620(6) 0.2839(9) 0.085(7) Uani 1 1 d . . . . .
H14B H 0.3318 0.8544 0.2964 0.102 Uiso 1 1 calc R U . . .
C15B C 0.3044(5) 0.8943(5) 0.2530(8) 0.067(5) Uani 1 1 d . . . . .
H15B H 0.3266 0.9090 0.2468 0.080 Uiso 1 1 calc R U . . .
C16B C 0.2721(5) 0.9055(5) 0.2318(9) 0.070(5) Uani 1 1 d . . . . .
C17B C 0.2402(6) 0.8828(5) 0.2419(8) 0.074(6) Uani 1 1 d . . . . .
H17B H 0.2167 0.8899 0.2265 0.089 Uiso 1 1 calc R U . . .
C18B C 0.2408(5) 0.8516(4) 0.2721(8) 0.062(5) Uani 1 1 d . . . . .
H18B H 0.2183 0.8372 0.2768 0.074 Uiso 1 1 calc R U . . .
C19B C 0.3049(9) 0.7959(6) 0.3491(9) 0.103(8) Uani 1 1 d . . . . .
H19A H 0.3000 0.7737 0.3712 0.155 Uiso 1 1 calc R U . . .
H19B H 0.3220 0.7887 0.3206 0.155 Uiso 1 1 calc R U . . .
H19C H 0.3166 0.8161 0.3699 0.155 Uiso 1 1 calc R U . . .
C20B C 0.2735(7) 0.9289(7) 0.1420(9) 0.107(8) Uani 1 1 d . . . . .
H20A H 0.2731 0.9525 0.1218 0.161 Uiso 1 1 calc R U . . .
H20B H 0.2971 0.9150 0.1346 0.161 Uiso 1 1 calc R U . . .
H20C H 0.2516 0.9131 0.1324 0.161 Uiso 1 1 calc R U . . .
C4C C 0.1152(5) 0.8670(5) 0.3248(7) 0.079(5) Uani 1 1 d D U . . .
H4C H 0.1144 0.8573 0.3593 0.094 Uiso 1 1 calc R U . . .
C5C C 0.1343(5) 0.8469(5) 0.2877(6) 0.059(4) Uani 1 1 d D U . . .
C6C C 0.1576(5) 0.7980(6) 0.3435(7) 0.063(5) Uani 1 1 d . . . . .
H6C1 H 0.1506 0.8174 0.3697 0.076 Uiso 1 1 calc R U . . .
H6C2 H 0.1850 0.7925 0.3473 0.076 Uiso 1 1 calc R U . . .
C7C C 0.1358(4) 0.7630(4) 0.3535(7) 0.058(5) Uani 1 1 d . . . . .
H7C1 H 0.1419 0.7441 0.3262 0.069 Uiso 1 1 calc R U . . .
H7C2 H 0.1439 0.7522 0.3874 0.069 Uiso 1 1 calc R U . . .
C8C C 0.0715(4) 0.7641(4) 0.3145(6) 0.046(4) Uani 1 1 d . . . . .
C9C C 0.0762(6) 0.7842(5) 0.3927(6) 0.065(5) Uani 1 1 d . U . . .
H9C H 0.0859 0.7924 0.4253 0.078 Uiso 1 1 calc R U . . .
C10C C 0.0376(5) 0.7860(5) 0.3747(5) 0.049(4) Uani 1 1 d . . . . .
H10C H 0.0166 0.7956 0.3940 0.058 Uiso 1 1 calc R U . . .
C11C C 0.0774(5) 0.7481(4) 0.2615(7) 0.056(5) Uani 1 1 d . . . . .
H11C H 0.1012 0.7397 0.2482 0.067 Uiso 1 1 calc R U . . .
Fe1 Fe 0.23598(5) 0.99895(7) 0.27205(8) 0.0468(6) Uani 1 1 d . . . . .
N1A N 0.2220(3) 0.9571(3) 0.3179(5) 0.047(3) Uani 1 1 d . . . . .
N2A N 0.2394(4) 0.9115(3) 0.3719(5) 0.050(3) Uani 1 1 d . . . . .
N3A N 0.2866(4) 0.9859(3) 0.3022(6) 0.061(4) Uani 1 1 d D . . . .
N1B N 0.1839(3) 1.0047(4) 0.2439(5) 0.053(3) Uani 1 1 d . . . . .
N2B N 0.1405(4) 0.9915(4) 0.1852(6) 0.067(4) Uani 1 1 d . . . . .
N3B N 0.2387(4) 0.9638(3) 0.2119(5) 0.057(4) Uani 1 1 d . . . . .
N1C N 0.0358(3) 0.7730(4) 0.3291(5) 0.052(4) Uani 1 1 d . . . . .
N2C N 0.0946(3) 0.7689(3) 0.3545(4) 0.041(3) Uani 1 1 d . . . . .
N3C N 0.0446(4) 0.7473(3) 0.2355(5) 0.050(3) Uani 1 1 d D . . . .
O1A O 0.2770(5) 0.9397(4) 0.4666(5) 0.091(5) Uani 1 1 d . . . . .
O1B O 0.1241(5) 0.9093(4) 0.1761(6) 0.092(4) Uani 1 1 d . . . . .
O2B O 0.2711(5) 0.8088(4) 0.3287(7) 0.105(5) Uani 1 1 d . . . . .
O1C O 0.1508(4) 0.8128(4) 0.2930(5) 0.071(3) Uani 1 1 d . . . . .
S1 S 0.3047(5) 0.1952(4) 0.2611(6) 0.093(5) Uani 0.5 1 d D U P A -5
O3 O 0.3391(6) 0.2141(8) 0.2501(12) 0.086(7) Uani 0.5 1 d D U P A -5
O4 O 0.3002(9) 0.1598(6) 0.2362(11) 0.090(8) Uani 0.5 1 d D U P A -5
O5 O 0.2929(7) 0.1963(7) 0.3136(8) 0.088(7) Uani 0.5 1 d D U P A -5
C21 C 0.2709(9) 0.2241(8) 0.2301(10) 0.089(8) Uani 0.5 1 d D U P A -5
F1 F 0.2353(5) 0.2102(7) 0.2387(11) 0.099(7) Uani 0.5 1 d D U P A -5
F2 F 0.2717(6) 0.2601(5) 0.2519(11) 0.095(7) Uani 0.5 1 d D U P A -5
F3 F 0.2765(7) 0.2278(7) 0.1795(8) 0.111(7) Uani 0.5 1 d D U P A -5
C12C C 0.0460(14) 0.7312(8) 0.1798(8) 0.086(6) Uani 0.456(17) 1 d D U P B 1
H12C H 0.0218 0.7167 0.1745 0.104 Uiso 0.456(17) 1 calc R U P B 1
C13C C 0.0478(7) 0.8168(9) 0.0627(11) 0.096(5) Uani 0.456(17) 1 d D U P B 1
C14C C 0.0290(9) 0.7826(9) 0.0549(11) 0.090(6) Uani 0.456(17) 1 d D U P B 1
H14C H 0.0160 0.7779 0.0231 0.107 Uiso 0.456(17) 1 calc R U P B 1
C15C C 0.0293(10) 0.7561(10) 0.0926(9) 0.093(6) Uani 0.456(17) 1 d D U P B 1
H15C H 0.0173 0.7323 0.0864 0.112 Uiso 0.456(17) 1 calc R U P B 1
C16C C 0.0464(11) 0.7625(9) 0.1400(8) 0.088(6) Uani 0.456(17) 1 d D U P B 1
C17C C 0.0659(12) 0.7956(9) 0.1471(12) 0.088(6) Uani 0.456(17) 1 d D U P B 1
H17C H 0.0794 0.7996 0.1787 0.106 Uiso 0.456(17) 1 calc R U P B 1
C18C C 0.0662(11) 0.8231(10) 0.1092(11) 0.094(6) Uani 0.456(17) 1 d D U P B 1
H18C H 0.0792 0.8464 0.1150 0.113 Uiso 0.456(17) 1 calc R U P B 1
O2C O 0.0483(9) 0.8424(8) 0.0245(10) 0.098(6) Uani 0.456(17) 1 d D U P B 1
C19C C 0.0677(17) 0.8755(13) 0.035(2) 0.112(9) Uani 0.456(17) 1 d D U P B 1
H19D H 0.0665 0.8925 0.0053 0.169 Uiso 0.456(17) 1 calc R U P B 1
H19E H 0.0561 0.8880 0.0657 0.169 Uiso 0.456(17) 1 calc R U P B 1
H19F H 0.0943 0.8695 0.0432 0.169 Uiso 0.456(17) 1 calc R U P B 1
C20C C 0.078(2) 0.7033(15) 0.1713(16) 0.091(10) Uani 0.456(17) 1 d D U P B 1
H20D H 0.0774 0.6833 0.1978 0.137 Uiso 0.456(17) 1 calc R U P B 1
H20E H 0.0762 0.6919 0.1366 0.137 Uiso 0.456(17) 1 calc R U P B 1
H20F H 0.1028 0.7168 0.1739 0.137 Uiso 0.456(17) 1 calc R U P B 1
C12X C 0.0476(12) 0.7392(7) 0.1758(7) 0.086(6) Uani 0.544(17) 1 d D U P B 2
H12X H 0.0237 0.7259 0.1652 0.104 Uiso 0.544(17) 1 calc R U P B 2
C13X C 0.0548(7) 0.8411(8) 0.0846(9) 0.089(6) Uani 0.544(17) 1 d D U P B 2
C14X C 0.0316(8) 0.8113(8) 0.0700(11) 0.093(5) Uani 0.544(17) 1 d D U P B 2
H14X H 0.0168 0.8133 0.0392 0.112 Uiso 0.544(17) 1 calc R U P B 2
C15X C 0.0297(9) 0.7793(9) 0.0993(9) 0.093(6) Uani 0.544(17) 1 d D U P B 2
H15X H 0.0140 0.7589 0.0879 0.111 Uiso 0.544(17) 1 calc R U P B 2
C16X C 0.0497(10) 0.7752(8) 0.1451(7) 0.085(5) Uani 0.544(17) 1 d D U P B 2
C17X C 0.0737(10) 0.8044(8) 0.1583(11) 0.089(6) Uani 0.544(17) 1 d D U P B 2
H17X H 0.0894 0.8018 0.1882 0.107 Uiso 0.544(17) 1 calc R U P B 2
C18X C 0.0758(9) 0.8373(9) 0.1300(10) 0.093(6) Uani 0.544(17) 1 d D U P B 2
H18X H 0.0916 0.8576 0.1414 0.112 Uiso 0.544(17) 1 calc R U P B 2
O2X O 0.0566(8) 0.8726(7) 0.0565(9) 0.103(6) Uani 0.544(17) 1 d D U P B 2
C19X C 0.0372(14) 0.8732(14) 0.0103(15) 0.124(9) Uani 0.544(17) 1 d D U P B 2
H19G H 0.0408 0.8979 -0.0066 0.187 Uiso 0.544(17) 1 calc R U P B 2
H19H H 0.0468 0.8530 -0.0124 0.187 Uiso 0.544(17) 1 calc R U P B 2
H19I H 0.0100 0.8692 0.0170 0.187 Uiso 0.544(17) 1 calc R U P B 2
C20X C 0.0807(18) 0.7129(12) 0.1631(14) 0.087(8) Uani 0.544(17) 1 d D U P B 2
H20G H 0.0785 0.6895 0.1839 0.131 Uiso 0.544(17) 1 calc R U P B 2
H20H H 0.0802 0.7064 0.1260 0.131 Uiso 0.544(17) 1 calc R U P B 2
H20I H 0.1047 0.7256 0.1714 0.131 Uiso 0.544(17) 1 calc R U P B 2
C12A C 0.3215(7) 1.0118(9) 0.2921(18) 0.069(6) Uani 0.51(5) 1 d D U P C 3
H12A H 0.3185 1.0223 0.2562 0.083 Uiso 0.51(5) 1 calc R U P C 3
C13A C 0.3217(8) 1.1077(9) 0.3926(15) 0.070(5) Uani 0.51(5) 1 d D U P C 3
C14A C 0.3327(9) 1.1112(9) 0.3415(15) 0.072(5) Uani 0.51(5) 1 d D U P C 3
H14A H 0.3407 1.1351 0.3283 0.087 Uiso 0.51(5) 1 calc R U P C 3
C15A C 0.3318(9) 1.0803(8) 0.3100(17) 0.069(5) Uani 0.51(5) 1 d D U P C 3
H15A H 0.3385 1.0831 0.2744 0.082 Uiso 0.51(5) 1 calc R U P C 3
C16A C 0.3216(9) 1.0448(8) 0.3283(16) 0.069(5) Uani 0.51(5) 1 d D U P C 3
C17A C 0.3104(9) 1.0416(9) 0.3797(17) 0.071(5) Uani 0.51(5) 1 d D U P C 3
H17A H 0.3019 1.0178 0.3928 0.085 Uiso 0.51(5) 1 calc R U P C 3
C18A C 0.3115(10) 1.0723(9) 0.4114(16) 0.070(5) Uani 0.51(5) 1 d D U P C 3
H18A H 0.3051 1.0695 0.4471 0.085 Uiso 0.51(5) 1 calc R U P C 3
O2A O 0.3195(10) 1.1374(8) 0.4244(13) 0.077(6) Uani 0.51(5) 1 d D U P C 3
C19A C 0.3351(14) 1.1707(10) 0.4089(18) 0.078(8) Uani 0.51(5) 1 d D U P C 3
H19J H 0.3313 1.1900 0.4361 0.117 Uiso 0.51(5) 1 calc R U P C 3
H19K H 0.3624 1.1672 0.4028 0.117 Uiso 0.51(5) 1 calc R U P C 3
H19L H 0.3228 1.1792 0.3767 0.117 Uiso 0.51(5) 1 calc R U P C 3
C20A C 0.3586(6) 0.9897(13) 0.292(2) 0.081(10) Uani 0.51(5) 1 d D U P C 3
H20J H 0.3568 0.9684 0.2680 0.122 Uiso 0.51(5) 1 calc R U P C 3
H20K H 0.3795 1.0066 0.2821 0.122 Uiso 0.51(5) 1 calc R U P C 3
H20L H 0.3634 0.9800 0.3276 0.122 Uiso 0.51(5) 1 calc R U P C 3
C12Z C 0.3241(8) 1.0083(9) 0.2937(18) 0.072(6) Uani 0.49(5) 1 d D U P C 4
H12Z H 0.3248 1.0181 0.2571 0.087 Uiso 0.49(5) 1 calc R U P C 4
C13Z C 0.3333(9) 1.1030(9) 0.3975(15) 0.070(5) Uani 0.49(5) 1 d D U P C 4
C14Z C 0.3422(9) 1.1066(9) 0.3451(15) 0.066(5) Uani 0.49(5) 1 d D U P C 4
H14Z H 0.3508 1.1304 0.3319 0.080 Uiso 0.49(5) 1 calc R U P C 4
C15Z C 0.3386(9) 1.0762(9) 0.3125(18) 0.069(5) Uani 0.49(5) 1 d D U P C 4
H15Z H 0.3440 1.0794 0.2765 0.083 Uiso 0.49(5) 1 calc R U P C 4
C16Z C 0.3273(9) 1.0411(8) 0.3304(17) 0.069(5) Uani 0.49(5) 1 d D U P C 4
C17Z C 0.3190(10) 1.0382(10) 0.3822(18) 0.073(5) Uani 0.49(5) 1 d D U P C 4
H17Z H 0.3108 1.0143 0.3952 0.087 Uiso 0.49(5) 1 calc R U P C 4
C18Z C 0.3217(10) 1.0676(9) 0.4158(17) 0.072(5) Uani 0.49(5) 1 d D U P C 4
H18Z H 0.3157 1.0642 0.4516 0.087 Uiso 0.49(5) 1 calc R U P C 4
O2Z O 0.3355(10) 1.1320(8) 0.4303(14) 0.076(6) Uani 0.49(5) 1 d D U P C 4
C19Z C 0.3546(14) 1.1640(10) 0.4162(18) 0.074(8) Uani 0.49(5) 1 d D U P C 4
H19M H 0.3536 1.1825 0.4446 0.112 Uiso 0.49(5) 1 calc R U P C 4
H19N H 0.3812 1.1576 0.4087 0.112 Uiso 0.49(5) 1 calc R U P C 4
H19O H 0.3428 1.1748 0.3850 0.112 Uiso 0.49(5) 1 calc R U P C 4
C20Z C 0.3586(6) 0.9808(13) 0.302(3) 0.078(10) Uani 0.49(5) 1 d D U P C 4
H20M H 0.3565 0.9593 0.2780 0.118 Uiso 0.49(5) 1 calc R U P C 4
H20N H 0.3824 0.9945 0.2955 0.118 Uiso 0.49(5) 1 calc R U P C 4
H20O H 0.3584 0.9715 0.3380 0.118 Uiso 0.49(5) 1 calc R U P C 4

loop_
_atom_site_aniso_label
_atom_site_aniso_U_11
_atom_site_aniso_U_22
_atom_site_aniso_U_33
_atom_site_aniso_U_23
_atom_site_aniso_U_13
_atom_site_aniso_U_12
C1A 0.070(14) 0.072(14) 0.078(15) 0.018(15) 0.000 0.000
C2A 0.093(15) 0.057(13) 0.055(12) 0.026(13) 0.000 0.000
C3A 0.12(2) 0.106(19) 0.040(13) -0.023(16) 0.000 0.000
C4A 0.102(12) 0.046(9) 0.043(9) 0.021(7) 0.003(8) -0.025(9)
C5A 0.096(12) 0.049(9) 0.058(10) -0.008(7) -0.036(9) 0.018(9)
C6A 0.17(2) 0.054(12) 0.069(14) 0.012(10) -0.032(14) -0.005(14)
C7A 0.103(17) 0.074(13) 0.092(16) 0.016(12) -0.003(13) 0.060(13)
C8A 0.045(10) 0.053(11) 0.102(15) -0.047(11) -0.007(10) 0.010(9)
C9A 0.056(12) 0.056(11) 0.070(12) 0.001(10) -0.003(9) 0.001(9)
C10A 0.038(9) 0.063(11) 0.057(11) -0.024(9) 0.006(8) -0.031(8)
C11A 0.040(10) 0.089(14) 0.052(10) 0.008(10) -0.002(8) 0.005(9)
C1B 0.086(11) 0.056(9) 0.055(9) -0.028(8) -0.013(9) -0.029(8)
C2B 0.066(10) 0.064(10) 0.057(9) -0.028(8) -0.015(8) 0.007(8)
C3B 0.083(14) 0.068(13) 0.135(18) 0.009(13) 0.032(14) -0.008(10)
C4B 0.055(9) 0.070(10) 0.078(11) 0.007(9) -0.020(9) -0.017(8)
C5B 0.107(13) 0.068(10) 0.047(10) -0.004(9) -0.031(9) -0.026(10)
C6B 0.101(18) 0.16(3) 0.053(13) -0.018(14) -0.040(12) -0.033(18)
C7B 0.068(12) 0.087(14) 0.058(12) -0.012(10) -0.032(10) -0.015(11)
C8B 0.080(10) 0.055(8) 0.019(7) -0.001(6) 0.014(7) 0.006(7)
C9B 0.069(12) 0.052(10) 0.099(16) -0.046(10) 0.021(11) 0.009(9)
C10B 0.057(10) 0.039(9) 0.062(11) -0.025(8) 0.027(9) -0.002(7)
C11B 0.089(14) 0.032(9) 0.060(11) -0.031(8) 0.005(10) -0.023(9)
C12B 0.066(12) 0.060(12) 0.103(16) -0.046(12) 0.031(11) 0.003(9)
C13B 0.121(19) 0.022(9) 0.100(16) -0.016(9) 0.044(14) 0.005(10)
C14B 0.057(12) 0.087(15) 0.110(18) -0.024(13) 0.003(12) 0.046(11)
C15B 0.061(11) 0.053(11) 0.087(14) 0.003(10) 0.033(10) 0.026(9)
C16B 0.066(12) 0.038(10) 0.107(16) 0.001(10) 0.002(12) 0.010(9)
C17B 0.106(15) 0.043(10) 0.073(13) -0.034(10) 0.021(11) 0.019(11)
C18B 0.070(12) 0.029(8) 0.087(13) -0.011(9) 0.017(11) 0.011(8)
C19B 0.17(3) 0.058(13) 0.084(16) 0.014(12) 0.030(17) 0.006(15)
C20B 0.105(18) 0.106(18) 0.110(19) -0.045(15) 0.038(15) 0.021(15)
C4C 0.115(13) 0.065(10) 0.055(10) -0.006(9) -0.040(10) -0.042(10)
C5C 0.072(10) 0.068(10) 0.037(9) 0.013(8) -0.009(7) -0.010(9)
C6C 0.046(10) 0.087(14) 0.056(11) -0.025(10) -0.015(8) 0.011(9)
C7C 0.054(10) 0.041(9) 0.077(12) -0.024(9) -0.009(9) 0.026(8)
C8C 0.050(9) 0.036(8) 0.051(10) -0.015(7) 0.013(8) -0.003(7)
C9C 0.084(10) 0.087(10) 0.025(7) -0.017(7) 0.009(7) -0.013(9)
C10C 0.062(11) 0.071(11) 0.013(7) -0.011(7) 0.011(7) 0.016(8)
C11C 0.043(9) 0.035(8) 0.089(13) -0.006(8) 0.025(9) 0.006(7)
Fe1 0.0448(12) 0.0449(12) 0.0508(12) -0.0077(12) 0.0122(9) 0.0003(11)
N1A 0.030(7) 0.046(7) 0.066(9) 0.006(7) 0.017(6) 0.022(6)
N2A 0.072(10) 0.038(7) 0.039(7) -0.004(6) 0.016(7) 0.003(7)
N3A 0.070(10) 0.041(8) 0.072(10) -0.009(7) -0.008(8) 0.003(6)
N1B 0.051(7) 0.063(9) 0.044(7) -0.002(7) -0.013(6) -0.007(7)
N2B 0.059(9) 0.070(11) 0.071(10) 0.034(8) 0.009(8) 0.000(7)
N3B 0.069(9) 0.042(8) 0.060(9) -0.015(7) 0.028(8) -0.027(7)
N1C 0.035(7) 0.074(10) 0.046(8) -0.022(7) -0.028(6) 0.028(6)
N2C 0.055(8) 0.038(7) 0.030(7) -0.017(5) -0.017(6) 0.003(6)
N3C 0.053(8) 0.039(7) 0.058(8) 0.008(6) 0.020(7) 0.010(6)
O1A 0.130(13) 0.065(9) 0.079(9) -0.031(7) 0.002(9) 0.003(8)
O1B 0.112(12) 0.078(10) 0.085(11) -0.011(8) -0.009(9) -0.010(9)
O2B 0.109(12) 0.076(10) 0.130(14) -0.004(9) -0.017(11) 0.035(9)
O1C 0.073(8) 0.071(8) 0.068(9) 0.016(7) 0.005(7) -0.003(7)
S1 0.097(9) 0.075(8) 0.107(13) 0.035(8) 0.000(9) -0.015(5)
O3 0.075(14) 0.082(15) 0.101(15) 0.041(13) 0.011(12) -0.026(12)
O4 0.081(15) 0.068(14) 0.120(16) 0.011(13) -0.009(14) -0.002(12)
O5 0.091(14) 0.063(12) 0.110(15) 0.030(13) -0.012(13) -0.007(12)
C21 0.088(14) 0.078(14) 0.099(16) 0.033(14) 0.005(14) -0.013(13)
F1 0.075(12) 0.106(14) 0.116(15) 0.025(14) -0.007(12) -0.005(12)
F2 0.077(13) 0.079(12) 0.128(14) 0.036(12) -0.022(12) -0.011(11)
F3 0.108(14) 0.104(13) 0.120(14) 0.028(13) 0.006(13) 0.008(12)
C12C 0.089(12) 0.117(14) 0.053(11) -0.016(11) 0.003(10) 0.021(12)
C13C 0.099(11) 0.127(12) 0.062(9) -0.003(9) 0.000(9) 0.018(11)
C14C 0.091(11) 0.119(13) 0.058(10) -0.002(10) -0.004(10) 0.019(12)
C15C 0.098(11) 0.121(13) 0.060(10) -0.009(10) 0.004(9) 0.021(11)
C16C 0.091(10) 0.119(13) 0.054(9) -0.009(9) 0.002(9) 0.023(11)
C17C 0.092(11) 0.118(13) 0.054(9) -0.007(9) 0.002(9) 0.023(11)
C18C 0.096(10) 0.123(13) 0.063(10) -0.004(9) -0.002(9) 0.021(11)
O2C 0.101(12) 0.120(14) 0.072(11) 0.000(10) -0.017(10) 0.019(11)
C19C 0.114(17) 0.144(17) 0.079(16) 0.003(15) -0.003(15) 0.005(16)
C20C 0.101(18) 0.13(2) 0.045(16) -0.020(16) 0.001(16) 0.017(19)
C12X 0.090(11) 0.117(14) 0.053(10) -0.016(10) 0.005(10) 0.024(12)
C13X 0.095(11) 0.118(13) 0.056(10) 0.004(9) -0.001(9) 0.020(11)
C14X 0.095(10) 0.128(12) 0.057(9) -0.002(9) -0.003(9) 0.021(11)
C15X 0.097(10) 0.118(13) 0.063(9) -0.010(9) -0.001(9) 0.016(11)
C16X 0.090(10) 0.115(13) 0.051(9) -0.005(9) 0.000(8) 0.023(10)
C17X 0.093(11) 0.120(13) 0.055(10) -0.001(9) 0.000(9) 0.026(11)
C18X 0.096(11) 0.123(13) 0.060(10) -0.005(9) 0.001(9) 0.013(11)
O2X 0.107(12) 0.137(14) 0.066(12) -0.006(10) 0.005(10) 0.011(12)
C19X 0.132(18) 0.157(19) 0.085(17) 0.016(17) -0.017(16) 0.012(17)
C20X 0.093(15) 0.115(18) 0.054(14) -0.024(14) 0.004(14) 0.008(16)
C12A 0.031(10) 0.073(11) 0.104(11) -0.013(10) -0.004(10) 0.005(9)
C13A 0.028(10) 0.076(9) 0.105(10) -0.020(9) -0.004(10) -0.014(9)
C14A 0.037(10) 0.073(9) 0.108(10) -0.013(9) -0.004(10) -0.020(9)
C15A 0.030(9) 0.077(9) 0.099(10) -0.018(9) 0.000(9) -0.018(9)
C16A 0.035(9) 0.069(9) 0.102(9) -0.021(9) 0.003(9) -0.019(8)
C17A 0.035(10) 0.075(9) 0.103(10) -0.018(9) -0.006(10) -0.008(9)
C18A 0.028(10) 0.078(9) 0.106(10) -0.022(9) -0.002(10) -0.022(9)
O2A 0.036(12) 0.082(10) 0.114(11) -0.024(10) 0.009(11) -0.013(10)
C19A 0.042(16) 0.081(15) 0.111(16) -0.010(14) 0.005(15) -0.011(14)
C20A 0.047(15) 0.083(19) 0.114(19) -0.008(17) -0.013(15) -0.029(14)
C12Z 0.035(10) 0.077(11) 0.105(11) -0.014(10) -0.001(10) 0.000(10)
C13Z 0.030(10) 0.077(9) 0.105(10) -0.024(9) 0.002(10) -0.017(9)
C14Z 0.027(10) 0.068(9) 0.104(10) -0.011(9) -0.004(10) -0.021(9)
C15Z 0.028(9) 0.078(9) 0.100(10) -0.017(9) -0.001(9) -0.018(9)
C16Z 0.033(9) 0.068(9) 0.105(10) -0.019(9) 0.001(9) -0.012(8)
C17Z 0.037(10) 0.078(9) 0.103(10) -0.016(9) -0.012(10) -0.008(9)
C18Z 0.032(10) 0.080(9) 0.106(10) -0.020(9) 0.000(10) -0.018(9)
O2Z 0.037(12) 0.080(10) 0.110(11) -0.026(10) -0.001(12) -0.010(10)
C19Z 0.048(16) 0.072(15) 0.104(16) -0.018(14) 0.007(16) -0.006(15)
C20Z 0.047(15) 0.081(18) 0.107(19) -0.021(17) 0.000(15) -0.032(14)

loop_
_atom_type_symbol
_atom_type_description
_atom_type_scat_dispersion_real
_atom_type_scat_dispersion_imag
_atom_type_scat_source
C C 0.0033 0.0016 'International Tables Vol C Tables 4.2.6.8 and 6.1.1.4'
H H 0.0000 0.0000 'International Tables Vol C Tables 4.2.6.8 and 6.1.1.4'
F F 0.0171 0.0103 'International Tables Vol C Tables 4.2.6.8 and 6.1.1.4'
Fe Fe 0.3463 0.8444 'International Tables Vol C Tables 4.2.6.8 and 6.1.1.4'
N N 0.0061 0.0033 'International Tables Vol C Tables 4.2.6.8 and 6.1.1.4'
O O 0.0106 0.0060 'International Tables Vol C Tables 4.2.6.8 and 6.1.1.4'
S S 0.1246 0.1234 'International Tables Vol C Tables 4.2.6.8 and 6.1.1.4'

loop_
_geom_angle_atom_site_label_1
_geom_angle_atom_site_label_2
_geom_angle_atom_site_label_3
_geom_angle
_geom_angle_site_symmetry_1
_geom_angle_site_symmetry_3
_geom_angle_publ_flag
C5A C1A C5A 125(2) 5_576 . ?
C5A C1A H1A 117.6 5_576 . ?
C5A C1A H1A 117.6 . . ?
C4A C2A C4A 120(2) . 5_576 ?
C4A C2A C3A 119.9(12) . . ?
C4A C2A C3A 119.9(12) 5_576 . ?
C2A C3A H3A1 109.5 . . ?
C2A C3A H3A2 109.5 . . ?
H3A1 C3A H3A2 109.5 . . ?
C2A C3A H3A3 109.5 . . ?
H3A1 C3A H3A3 109.5 . . ?
H3A2 C3A H3A3 109.5 . . ?
C2A C4A C5A 121.8(18) . . ?
C2A C4A H4A 119.1 . . ?
C5A C4A H4A 119.1 . . ?
C1A C5A C4A 115.6(18) . . ?
C1A C5A O1A 114.3(17) . . ?
C4A C5A O1A 129.9(15) . . ?
C7A C6A O1A 104.5(18) . . ?
C7A C6A H6A1 110.8 . . ?
O1A C6A H6A1 110.8 . . ?
C7A C6A H6A2 110.8 . . ?
O1A C6A H6A2 110.8 . . ?
H6A1 C6A H6A2 108.9 . . ?
N2A C7A C6A 116.3(16) . . ?
N2A C7A H7A1 108.2 . . ?
C6A C7A H7A1 108.2 . . ?
N2A C7A H7A2 108.2 . . ?
C6A C7A H7A2 108.2 . . ?
H7A1 C7A H7A2 107.4 . . ?
N1A C8A C11A 122.5(19) . . ?
N1A C8A N2A 109.4(15) . . ?
C11A C8A N2A 127.8(17) . . ?
C10A C9A N2A 105.8(16) . . ?
C10A C9A H9A 127.1 . . ?
N2A C9A H9A 127.1 . . ?
C9A C10A N1A 113.0(16) . . ?
C9A C10A H10A 123.5 . . ?
N1A C10A H10A 123.5 . . ?
N3A C11A C8A 108.5(16) . . ?
N3A C11A H11A 125.8 . . ?
C8A C11A H11A 125.8 . . ?
C5C C1B C5B 123.4(16) . . ?
C5C C1B H1B 118.3 . . ?
C5B C1B H1B 118.3 . . ?
C4B C2B C4C 119.8(16) . . ?
C4B C2B C3B 118.1(16) . . ?
C4C C2B C3B 121.3(16) . . ?
C2B C3B H3B1 109.5 . . ?
C2B C3B H3B2 109.5 . . ?
H3B1 C3B H3B2 109.5 . . ?
C2B C3B H3B3 109.5 . . ?
H3B1 C3B H3B3 109.5 . . ?
H3B2 C3B H3B3 109.5 . . ?
C2B C4B C5B 121.8(17) . . ?
C2B C4B H4B 119.1 . . ?
C5B C4B H4B 119.1 . . ?
O1B C5B C1B 114.0(17) . . ?
O1B C5B C4B 130.3(17) . . ?
C1B C5B C4B 115.6(16) . . ?
C7B C6B O1B 112.2(18) . . ?
C7B C6B H6B1 109.2 . . ?
O1B C6B H6B1 109.2 . . ?
C7B C6B H6B2 109.2 . . ?
O1B C6B H6B2 109.2 . . ?
H6B1 C6B H6B2 107.9 . . ?
N2B C7B C6B 112.4(16) . . ?
N2B C7B H7B1 109.1 . . ?
C6B C7B H7B1 109.1 . . ?
N2B C7B H7B2 109.1 . . ?
C6B C7B H7B2 109.1 . . ?
H7B1 C7B H7B2 107.9 . . ?
N1B C8B C11B 120.8(16) . . ?
N1B C8B N2B 106.8(14) . . ?
C11B C8B N2B 132.3(15) . . ?
N2B C9B C10B 105.7(16) . . ?
N2B C9B H9B 127.1 . . ?
C10B C9B H9B 127.1 . . ?
N1B C10B C9B 108.6(13) . . ?
N1B C10B H10B 125.7 . . ?
C9B C10B H10B 125.7 . . ?
N3B C11B C8B 110.4(13) . . ?
N3B C11B H11B 124.8 . . ?
C8B C11B H11B 124.8 . . ?
C16B C12B C20B 115.7(18) . . ?
C16B C12B N3B 108.9(15) . . ?
C20B C12B N3B 114.1(19) . . ?
C16B C12B H12B 105.8 . . ?
C20B C12B H12B 105.8 . . ?
N3B C12B H12B 105.8 . . ?
O2B C13B C18B 114.7(19) . . ?
O2B C13B C14B 130(2) . . ?
C18B C13B C14B 115.4(18) . . ?
C15B C14B C13B 120.3(18) . . ?
C15B C14B H14B 119.8 . . ?
C13B C14B H14B 119.8 . . ?
C16B C15B C14B 123.3(19) . . ?
C16B C15B H15B 118.3 . . ?
C14B C15B H15B 118.3 . . ?
C15B C16B C17B 116.2(18) . . ?
C15B C16B C12B 119.9(18) . . ?
C17B C16B C12B 123.7(19) . . ?
C18B C17B C16B 124(2) . . ?
C18B C17B H17B 118.0 . . ?
C16B C17B H17B 118.0 . . ?
C17B C18B C13B 120.4(19) . . ?
C17B C18B H18B 119.8 . . ?
C13B C18B H18B 119.8 . . ?
O2B C19B H19A 109.5 . . ?
O2B C19B H19B 109.5 . . ?
H19A C19B H19B 109.5 . . ?
O2B C19B H19C 109.5 . . ?
H19A C19B H19C 109.5 . . ?
H19B C19B H19C 109.5 . . ?
C12B C20B H20A 109.5 . . ?
C12B C20B H20B 109.5 . . ?
H20A C20B H20B 109.5 . . ?
C12B C20B H20C 109.5 . . ?
H20A C20B H20C 109.5 . . ?
H20B C20B H20C 109.5 . . ?
C5C C4C C2B 122.8(17) . . ?
C5C C4C H4C 118.6 . . ?
C2B C4C H4C 118.6 . . ?
O1C C5C C4C 127.4(14) . . ?
O1C C5C C1B 116.4(15) . . ?
C4C C5C C1B 116.0(16) . . ?
O1C C6C C7C 112.4(13) . . ?
O1C C6C H6C1 109.1 . . ?
C7C C6C H6C1 109.1 . . ?
O1C C6C H6C2 109.1 . . ?
C7C C6C H6C2 109.1 . . ?
H6C1 C6C H6C2 107.9 . . ?
N2C C7C C6C 113.5(13) . . ?
N2C C7C H7C1 108.9 . . ?
C6C C7C H7C1 108.9 . . ?
N2C C7C H7C2 108.9 . . ?
C6C C7C H7C2 108.9 . . ?
H7C1 C7C H7C2 107.7 . . ?
N2C C8C N1C 109.0(12) . . ?
N2C C8C C11C 132.4(14) . . ?
N1C C8C C11C 118.3(14) . . ?
N2C C9C C10C 104.3(13) . . ?
N2C C9C H9C 127.9 . . ?
C10C C9C H9C 127.9 . . ?
N1C C10C C9C 109.3(13) . . ?
N1C C10C H10C 125.4 . . ?
C9C C10C H10C 125.4 . . ?
N3C C11C C8C 110.2(13) . . ?
N3C C11C H11C 124.9 . . ?
C8C C11C H11C 124.9 . . ?
N1A Fe1 N3C 171.5(6) . 2_665 ?
N1A Fe1 N1B 93.7(5) . . ?
N3C Fe1 N1B 91.1(5) 2_665 . ?
N1A Fe1 N3B 90.8(5) . . ?
N3C Fe1 N3B 97.1(5) 2_665 . ?
N1B Fe1 N3B 79.8(6) . . ?
N1A Fe1 N1C 90.4(5) . 2_665 ?
N3C Fe1 N1C 82.3(6) 2_665 2_665 ?
N1B Fe1 N1C 93.3(6) . 2_665 ?
N3B Fe1 N1C 173.0(7) . 2_665 ?
N1A Fe1 N3A 79.4(5) . . ?
N3C Fe1 N3A 96.2(5) 2_665 . ?
N1B Fe1 N3A 172.3(5) . . ?
N3B Fe1 N3A 96.7(6) . . ?
N1C Fe1 N3A 90.3(6) 2_665 . ?
C8A N1A C10A 107.1(15) . . ?
C8A N1A Fe1 111.9(12) . . ?
C10A N1A Fe1 141.0(12) . . ?
C9A N2A C8A 104.5(14) . . ?
C9A N2A C7A 128.0(16) . . ?
C8A N2A C7A 126.8(16) . . ?
C11A N3A C12A 122(2) . . ?
C11A N3A C12Z 117(2) . . ?
C11A N3A Fe1 117.5(11) . . ?
C12A N3A Fe1 120.4(19) . . ?
C12Z N3A Fe1 126(2) . . ?
C8B N1B C10B 110.3(13) . . ?
C8B N1B Fe1 111.3(12) . . ?
C10B N1B Fe1 138.3(11) . . ?
C9B N2B C7B 125.6(17) . . ?
C9B N2B C8B 108.3(15) . . ?
C7B N2B C8B 125.9(15) . . ?
C11B N3B C12B 114.9(14) . . ?
C11B N3B Fe1 117.7(11) . . ?
C12B N3B Fe1 127.3(13) . . ?
C10C N1C C8C 107.4(13) . . ?
C10C N1C Fe1 141.0(11) . 4_465 ?
C8C N1C Fe1 111.5(10) . 4_465 ?
C9C N2C C8C 109.6(13) . . ?
C9C N2C C7C 124.6(13) . . ?
C8C N2C C7C 125.2(12) . . ?
C11C N3C C12C 117(2) . . ?
C11C N3C C12X 116.0(19) . . ?
C11C N3C Fe1 117.6(10) . 4_465 ?
C12C N3C Fe1 126(2) . 4_465 ?
C12X N3C Fe1 125.6(17) . 4_465 ?
C5A O1A C6A 116.5(18) . . ?
C5B O1B C6B 117.6(17) . . ?
C19B O2B C13B 114.3(19) . . ?
C5C O1C C6C 119.8(14) . . ?
O4 S1 O3 115.1(15) . . ?
O4 S1 O5 115.1(15) . . ?
O3 S1 O5 115.5(16) . . ?
O4 S1 C21 103.2(14) . . ?
O3 S1 C21 102.6(13) . . ?
O5 S1 C21 102.7(13) . . ?
F3 C21 F1 109(2) . . ?
F3 C21 F2 108(2) . . ?
F1 C21 F2 106(2) . . ?
F3 C21 S1 114(2) . . ?
F1 C21 S1 110(2) . . ?
F2 C21 S1 109(2) . . ?
C16C C12C C20C 111(2) . . ?
C16C C12C N3C 111.3(16) . . ?
C20C C12C N3C 113(2) . . ?
C16C C12C H12C 106.8 . . ?
C20C C12C H12C 106.8 . . ?
N3C C12C H12C 106.8 . . ?
O2C C13C C18C 121.5(19) . . ?
O2C C13C C14C 119(2) . . ?
C18C C13C C14C 119(3) . . ?
C15C C14C C13C 119(3) . . ?
C15C C14C H14C 120.3 . . ?
C13C C14C H14C 120.3 . . ?
C14C C15C C16C 122(3) . . ?
C14C C15C H15C 119.1 . . ?
C16C C15C H15C 119.1 . . ?
C17C C16C C15C 119(2) . . ?
C17C C16C C12C 122.6(17) . . ?
C15C C16C C12C 118.5(18) . . ?
C16C C17C C18C 121(3) . . ?
C16C C17C H17C 119.6 . . ?
C18C C17C H17C 119.6 . . ?
C17C C18C C13C 120(3) . . ?
C17C C18C H18C 120.1 . . ?
C13C C18C H18C 120.1 . . ?
C13C O2C C19C 115(2) . . ?
O2C C19C H19D 109.5 . . ?
O2C C19C H19E 109.5 . . ?
H19D C19C H19E 109.5 . . ?
O2C C19C H19F 109.5 . . ?
H19D C19C H19F 109.5 . . ?
H19E C19C H19F 109.5 . . ?
C12C C20C H20D 109.5 . . ?
C12C C20C H20E 109.5 . . ?
H20D C20C H20E 109.5 . . ?
C12C C20C H20F 109.5 . . ?
H20D C20C H20F 109.5 . . ?
H20E C20C H20F 109.5 . . ?
C16X C12X C20X 111.4(19) . . ?
C16X C12X N3C 111.6(15) . . ?
C20X C12X N3C 111.8(18) . . ?
C16X C12X H12X 107.2 . . ?
C20X C12X H12X 107.2 . . ?
N3C C12X H12X 107.2 . . ?
O2X C13X C14X 121.1(18) . . ?
O2X C13X C18X 121(2) . . ?
C14X C13X C18X 118(2) . . ?
C15X C14X C13X 121(3) . . ?
C15X C14X H14X 119.7 . . ?
C13X C14X H14X 119.7 . . ?
C14X C15X C16X 122(2) . . ?
C14X C15X H15X 118.8 . . ?
C16X C15X H15X 118.8 . . ?
C17X C16X C15X 117(2) . . ?
C17X C16X C12X 122.3(17) . . ?
C15X C16X C12X 120.9(18) . . ?
C18X C17X C16X 122(2) . . ?
C18X C17X H17X 118.9 . . ?
C16X C17X H17X 118.9 . . ?
C17X C18X C13X 120(3) . . ?
C17X C18X H18X 120.0 . . ?
C13X C18X H18X 120.0 . . ?
C13X O2X C19X 117(2) . . ?
O2X C19X H19G 109.5 . . ?
O2X C19X H19H 109.5 . . ?
H19G C19X H19H 109.5 . . ?
O2X C19X H19I 109.5 . . ?
H19G C19X H19I 109.5 . . ?
H19H C19X H19I 109.5 . . ?
C12X C20X H20G 109.5 . . ?
C12X C20X H20H 109.5 . . ?
H20G C20X H20H 109.5 . . ?
C12X C20X H20I 109.5 . . ?
H20G C20X H20I 109.5 . . ?
H20H C20X H20I 109.5 . . ?
C16A C12A C20A 113.2(19) . . ?
C16A C12A N3A 110.7(15) . . ?
C20A C12A N3A 112.3(19) . . ?
C16A C12A H12A 106.7 . . ?
C20A C12A H12A 106.7 . . ?
N3A C12A H12A 106.7 . . ?
O2A C13A C14A 122.2(18) . . ?
O2A C13A C18A 118.6(18) . . ?
C14A C13A C18A 119(2) . . ?
C15A C14A C13A 120(2) . . ?
C15A C14A H14A 120.2 . . ?
C13A C14A H14A 120.2 . . ?
C14A C15A C16A 122(2) . . ?
C14A C15A H15A 119.1 . . ?
C16A C15A H15A 119.1 . . ?
C15A C16A C17A 118(2) . . ?
C15A C16A C12A 119.5(17) . . ?
C17A C16A C12A 122.3(16) . . ?
C18A C17A C16A 120(2) . . ?
C18A C17A H17A 119.9 . . ?
C16A C17A H17A 119.9 . . ?
C17A C18A C13A 121(2) . . ?
C17A C18A H18A 119.5 . . ?
C13A C18A H18A 119.5 . . ?
C13A O2A C19A 118(2) . . ?
O2A C19A H19J 109.5 . . ?
O2A C19A H19K 109.5 . . ?
H19J C19A H19K 109.5 . . ?
O2A C19A H19L 109.5 . . ?
H19J C19A H19L 109.5 . . ?
H19K C19A H19L 109.5 . . ?
C12A C20A H20J 109.5 . . ?
C12A C20A H20K 109.5 . . ?
H20J C20A H20K 109.5 . . ?
C12A C20A H20L 109.5 . . ?
H20J C20A H20L 109.5 . . ?
H20K C20A H20L 109.5 . . ?
C16Z C12Z N3A 111.5(16) . . ?
C16Z C12Z C20Z 109.4(19) . . ?
N3A C12Z C20Z 109.0(19) . . ?
C16Z C12Z H12Z 109.0 . . ?
N3A C12Z H12Z 109.0 . . ?
C20Z C12Z H12Z 109.0 . . ?
O2Z C13Z C14Z 122.1(18) . . ?
O2Z C13Z C18Z 119.3(18) . . ?
C14Z C13Z C18Z 119(2) . . ?
C15Z C14Z C13Z 120(2) . . ?
C15Z C14Z H14Z 119.9 . . ?
C13Z C14Z H14Z 119.9 . . ?
C14Z C15Z C16Z 122(2) . . ?
C14Z C15Z H15Z 119.2 . . ?
C16Z C15Z H15Z 119.2 . . ?
C17Z C16Z C15Z 117(2) . . ?
C17Z C16Z C12Z 122.8(17) . . ?
C15Z C16Z C12Z 120.2(18) . . ?
C18Z C17Z C16Z 123(2) . . ?
C18Z C17Z H17Z 118.3 . . ?
C16Z C17Z H17Z 118.3 . . ?
C17Z C18Z C13Z 119(2) . . ?
C17Z C18Z H18Z 120.4 . . ?
C13Z C18Z H18Z 120.4 . . ?
C13Z O2Z C19Z 120(2) . . ?
O2Z C19Z H19M 109.5 . . ?
O2Z C19Z H19N 109.5 . . ?
H19M C19Z H19N 109.5 . . ?
O2Z C19Z H19O 109.5 . . ?
H19M C19Z H19O 109.5 . . ?
H19N C19Z H19O 109.5 . . ?
C12Z C20Z H20M 109.5 . . ?
C12Z C20Z H20N 109.5 . . ?
H20M C20Z H20N 109.5 . . ?
C12Z C20Z H20O 109.5 . . ?
H20M C20Z H20O 109.5 . . ?
H20N C20Z H20O 109.5 . . ?

loop_
_geom_bond_atom_site_label_1
_geom_bond_atom_site_label_2
_geom_bond_distance
_geom_bond_site_symmetry_2
_geom_bond_publ_flag
C1A C5A 1.362(17) 5_576 ?
C1A C5A 1.362(17) . ?
C1A H1A 0.9500 . ?
C2A C4A 1.338(17) . ?
C2A C4A 1.338(18) 5_576 ?
C2A C3A 1.49(2) . ?
C3A H3A1 0.9800 . ?
C3A H3A2 0.9800 . ?
C3A H3A3 0.9800 . ?
C4A C5A 1.370(19) . ?
C4A H4A 0.9500 . ?
C5A O1A 1.37(2) . ?
C6A C7A 1.50(3) . ?
C6A O1A 1.50(2) . ?
C6A H6A1 0.9900 . ?
C6A H6A2 0.9900 . ?
C7A N2A 1.44(2) . ?
C7A H7A1 0.9900 . ?
C7A H7A2 0.9900 . ?
C8A N1A 1.28(2) . ?
C8A C11A 1.41(2) . ?
C8A N2A 1.42(2) . ?
C9A C10A 1.30(2) . ?
C9A N2A 1.40(2) . ?
C9A H9A 0.9500 . ?
C10A N1A 1.343(18) . ?
C10A H10A 0.9500 . ?
C11A N3A 1.30(2) . ?
C11A H11A 0.9500 . ?
C1B C5C 1.410(18) . ?
C1B C5B 1.411(19) . ?
C1B H1B 0.9500 . ?
C2B C4B 1.337(19) . ?
C2B C4C 1.400(19) . ?
C2B C3B 1.50(2) . ?
C3B H3B1 0.9800 . ?
C3B H3B2 0.9800 . ?
C3B H3B3 0.9800 . ?
C4B C5B 1.42(2) . ?
C4B H4B 0.9500 . ?
C5B O1B 1.34(2) . ?
C6B C7B 1.48(3) . ?
C6B O1B 1.48(3) . ?
C6B H6B1 0.9900 . ?
C6B H6B2 0.9900 . ?
C7B N2B 1.41(2) . ?
C7B H7B1 0.9900 . ?
C7B H7B2 0.9900 . ?
C8B N1B 1.269(18) . ?
C8B C11B 1.45(2) . ?
C8B N2B 1.46(2) . ?
C9B N2B 1.32(2) . ?
C9B C10B 1.40(2) . ?
C9B H9B 0.9500 . ?
C10B N1B 1.357(19) . ?
C10B H10B 0.9500 . ?
C11B N3B 1.26(2) . ?
C11B H11B 0.9500 . ?
C12B C16B 1.44(3) . ?
C12B C20B 1.45(3) . ?
C12B N3B 1.53(2) . ?
C12B H12B 1.0000 . ?
C13B O2B 1.38(2) . ?
C13B C18B 1.41(3) . ?
C13B C14B 1.43(3) . ?
C14B C15B 1.39(3) . ?
C14B H14B 0.9500 . ?
C15B C16B 1.32(3) . ?
C15B H15B 0.9500 . ?
C16B C17B 1.40(3) . ?
C17B C18B 1.34(2) . ?
C17B H17B 0.9500 . ?
C18B H18B 0.9500 . ?
C19B O2B 1.37(3) . ?
C19B H19A 0.9800 . ?
C19B H19B 0.9800 . ?
C19B H19C 0.9800 . ?
C20B H20A 0.9800 . ?
C20B H20B 0.9800 . ?
C20B H20C 0.9800 . ?
C4C C5C 1.363(19) . ?
C4C H4C 0.9500 . ?
C5C O1C 1.34(2) . ?
C6C O1C 1.42(2) . ?
C6C C7C 1.47(2) . ?
C6C H6C1 0.9900 . ?
C6C H6C2 0.9900 . ?
C7C N2C 1.463(19) . ?
C7C H7C1 0.9900 . ?
C7C H7C2 0.9900 . ?
C8C N2C 1.320(18) . ?
C8C N1C 1.345(18) . ?
C8C C11C 1.49(2) . ?
C9C N2C 1.29(2) . ?
C9C C10C 1.43(2) . ?
C9C H9C 0.9500 . ?
C10C N1C 1.259(17) . ?
C10C H10C 0.9500 . ?
C11C N3C 1.33(2) . ?
C11C H11C 0.9500 . ?
Fe1 N1A 1.948(13) . ?
Fe1 N3C 1.951(11) 2_665 ?
Fe1 N1B 1.979(12) . ?
Fe1 N3B 1.979(13) . ?
Fe1 N1C 1.982(11) 2_665 ?
Fe1 N3A 1.993(14) . ?
N3A C12A 1.55(2) . ?
N3A C12Z 1.55(2) . ?
N1C Fe1 1.982(11) 4_465 ?
N3C C12C 1.54(2) . ?
N3C C12X 1.56(2) . ?
N3C Fe1 1.951(11) 4_465 ?
S1 O4 1.41(2) . ?
S1 O3 1.41(2) . ?
S1 O5 1.41(2) . ?
S1 C21 1.75(4) . ?
C21 F3 1.32(2) . ?
C21 F1 1.36(2) . ?
C21 F2 1.38(2) . ?
C12C C16C 1.50(2) . ?
C12C C20C 1.52(2) . ?
C12C H12C 1.0000 . ?
C13C O2C 1.33(3) . ?
C13C C18C 1.38(2) . ?
C13C C14C 1.39(2) . ?
C14C C15C 1.34(2) . ?
C14C H14C 0.9500 . ?
C15C C16C 1.38(2) . ?
C15C H15C 0.9500 . ?
C16C C17C 1.36(2) . ?
C17C C18C 1.37(2) . ?
C17C H17C 0.9500 . ?
C18C H18C 0.9500 . ?
O2C C19C 1.38(3) . ?
C19C H19D 0.9800 . ?
C19C H19E 0.9800 . ?
C19C H19F 0.9800 . ?
C20C H20D 0.9800 . ?
C20C H20E 0.9800 . ?
C20C H20F 0.9800 . ?
C12X C16X 1.49(2) . ?
C12X C20X 1.52(2) . ?
C12X H12X 1.0000 . ?
C13X O2X 1.32(3) . ?
C13X C14X 1.38(2) . ?
C13X C18X 1.39(2) . ?
C14X C15X 1.36(2) . ?
C14X H14X 0.9500 . ?
C15X C16X 1.38(2) . ?
C15X H15X 0.9500 . ?
C16X C17X 1.37(2) . ?
C17X C18X 1.37(2) . ?
C17X H17X 0.9500 . ?
C18X H18X 0.9500 . ?
O2X C19X 1.37(3) . ?
C19X H19G 0.9800 . ?
C19X H19H 0.9800 . ?
C19X H19I 0.9800 . ?
C20X H20G 0.9800 . ?
C20X H20H 0.9800 . ?
C20X H20I 0.9800 . ?
C12A C16A 1.49(2) . ?
C12A C20A 1.52(2) . ?
C12A H12A 1.0000 . ?
C13A O2A 1.33(2) . ?
C13A C14A 1.38(2) . ?
C13A C18A 1.38(2) . ?
C14A C15A 1.35(2) . ?
C14A H14A 0.9500 . ?
C15A C16A 1.38(2) . ?
C15A H15A 0.9500 . ?
C16A C17A 1.38(2) . ?
C17A C18A 1.35(2) . ?
C17A H17A 0.9500 . ?
C18A H18A 0.9500 . ?
O2A C19A 1.35(3) . ?
C19A H19J 0.9800 . ?
C19A H19K 0.9800 . ?
C19A H19L 0.9800 . ?
C20A H20J 0.9800 . ?
C20A H20K 0.9800 . ?
C20A H20L 0.9800 . ?
C12Z C16Z 1.49(2) . ?
C12Z C20Z 1.56(3) . ?
C12Z H12Z 1.0000 . ?
C13Z O2Z 1.33(2) . ?
C13Z C14Z 1.39(2) . ?
C13Z C18Z 1.39(2) . ?
C14Z C15Z 1.36(2) . ?
C14Z H14Z 0.9500 . ?
C15Z C16Z 1.37(2) . ?
C15Z H15Z 0.9500 . ?
C16Z C17Z 1.37(2) . ?
C17Z C18Z 1.35(2) . ?
C17Z H17Z 0.9500 . ?
C18Z H18Z 0.9500 . ?
O2Z C19Z 1.36(3) . ?
C19Z H19M 0.9800 . ?
C19Z H19N 0.9800 . ?
C19Z H19O 0.9800 . ?
C20Z H20M 0.9800 . ?
C20Z H20N 0.9800 . ?
C20Z H20O 0.9800 . ?
